data_7062148
loop_
_publ_author_name
'Kalaivanan, Subramaniyam'
'Moulali, Vaddamanu'
'Siddhant, Kumar'
'Velappan, Kavitha'
'Hisano, Kyohei'
'Tsutsumi, Osamu'
'Prabusankar, Ganesan'

_publ_section_title
;
 Thermally stable carbazole tagged Au(i)--mesoionic N-heterocyclic carbene
 complexes with diverse gold--hydrogen bonds
;
_journal_issue 1
_journal_name_full 'New Journal of Chemistry'
_journal_page_first 491
_journal_page_last 499
_journal_paper_doi 10.1039/D2NJ03215E
_journal_volume 47
_journal_year 2023
_chemical_formula_moiety 'I, C26 H21 N4'
_chemical_formula_sum 'C26 H21 I N4'
_chemical_formula_weight 516.388
_space_group_crystal_system monoclinic
_space_group_IT_number 14
_space_group_name_Hall '-P 2ybc'
_space_group_name_H-M_alt 'P 1 21/c 1'
_symmetry_Int_Tables_number 14
_atom_sites_solution_primary iterative
_audit_creation_date 2022-11-21
_audit_creation_method
;
Olex2 1.5
(compiled 2022.04.07 svn.rca3783a0 for OlexSys, GUI svn.r6498)
;
_audit_update_record
;
2022-11-21 deposited with the CCDC.	2022-11-22 downloaded from the CCDC.
;
_cell_angle_alpha 90
_cell_angle_beta 90.190(3)
_cell_angle_gamma 90
_cell_formula_units_Z 8
_cell_length_a 7.2137(3)
_cell_length_b 27.0679(10)
_cell_length_c 22.9078(7)
_cell_measurement_reflns_used 10864
_cell_measurement_temperature 298.0
_cell_measurement_theta_max 28.6050
_cell_measurement_theta_min 2.9460
_cell_volume 4472.9(3)
_computing_cell_refinement 'CrysAlisPro 1.171.39.29d (Rigaku OD, 2017)'
_computing_data_collection 'CrysAlisPro 1.171.39.29d (Rigaku OD, 2017)'
_computing_data_reduction 'CrysAlisPro 1.171.39.29d (Rigaku OD, 2017)'
_computing_molecular_graphics 'Olex2 1.5 (Dolomanov et al., 2009)'
_computing_publication_material 'Olex2 1.5 (Dolomanov et al., 2009)'
_computing_structure_refinement 'olex2.refine 1.5 (Bourhis et al., 2015)'
_computing_structure_solution 'olex2.solve 1.5 (Bourhis et al., 2015)'
_diffrn_ambient_temperature 298.0
_diffrn_detector 'CCD plate'
_diffrn_detector_area_resol_mean 28.5714
_diffrn_detector_type 'Rigaku IP'
_diffrn_measured_fraction_theta_full 0.9632
_diffrn_measured_fraction_theta_max 0.8280
_diffrn_measurement_details
;
List of Runs (angles in degrees, time in seconds):

  # Type    Start    End  Width  t~exp~   \w     \q     \k     \f   Frames
#--------------------------------------------------------------------------
  1  \w    -41.00 -14.00   0.50   18.62    --    7.20 -60.00-142.00   54
  2  \w     27.00  52.00   0.50   18.62    --    7.20  68.00 140.00   50
  3  \w     50.00  75.00   0.50   18.62    --    7.20  77.00 -90.00   50
  4  \w     62.00  97.00   0.50   18.62    --    7.20  77.00-150.00   70
  5  \w    -79.00  22.00   0.50   18.62    --    7.20 -38.00  60.00  202
  6  \w    -67.00 -42.00   0.50   18.62    --    7.20 -57.00 150.00   50
  7  \w    -50.00 -24.00   0.50   18.62    --    7.20 -38.00 -30.00   52
  8  \w     52.00  96.00   0.50   18.62    --    7.20  77.00-180.00   88
;
_diffrn_measurement_device_type 'SuperNova, Dual, Cu at home/near, Eos'
_diffrn_measurement_method '\w scans'
_diffrn_measurement_specimen_support 'Mitegen 50um'
_diffrn_orient_matrix_type 'CrysAlisPro convention (1999,Acta A55,543-557)'
_diffrn_orient_matrix_UB_11 0.0218429000
_diffrn_orient_matrix_UB_12 0.0249013000
_diffrn_orient_matrix_UB_13 -0.0067988000
_diffrn_orient_matrix_UB_21 -0.0655195000
_diffrn_orient_matrix_UB_22 -0.0004542000
_diffrn_orient_matrix_UB_23 -0.0231467000
_diffrn_orient_matrix_UB_31 -0.0699369000
_diffrn_orient_matrix_UB_32 0.0081936000
_diffrn_orient_matrix_UB_33 0.0194104000
_diffrn_radiation_collimation 0.3
_diffrn_radiation_monochromator graphite
_diffrn_radiation_probe x-ray
_diffrn_radiation_type 'Mo K\a'
_diffrn_radiation_wavelength 0.71073
_diffrn_reflns_av_R_equivalents 0.0579
_diffrn_reflns_av_unetI/netI 0.0481
_diffrn_reflns_Laue_measured_fraction_full 0.9632
_diffrn_reflns_Laue_measured_fraction_max 0.8280
_diffrn_reflns_limit_h_max 8
_diffrn_reflns_limit_h_min -9
_diffrn_reflns_limit_k_max 36
_diffrn_reflns_limit_k_min -31
_diffrn_reflns_limit_l_max 24
_diffrn_reflns_limit_l_min -31
_diffrn_reflns_number 38669
_diffrn_reflns_point_group_measured_fraction_full 0.9632
_diffrn_reflns_point_group_measured_fraction_max 0.8280
_diffrn_reflns_theta_full 25.2417
_diffrn_reflns_theta_max 29.14
_diffrn_reflns_theta_min 2.82
_diffrn_source 'fine-focus sealed X-ray tube'
_diffrn_source_current 24.0
_diffrn_source_power 1.2
_diffrn_source_target Mo
_diffrn_source_type 'Enhance (Mo) X-ray Source'
_diffrn_source_voltage 50.0
_exptl_absorpt_coefficient_mu 1.452
_exptl_absorpt_correction_T_max 1.00000
_exptl_absorpt_correction_T_min 0.07215
_exptl_absorpt_correction_type multi-scan
_exptl_absorpt_process_details
;
CrysAlisPro 1.171.39.29d (Rigaku Oxford Diffraction, 2017)
Empirical absorption correction using spherical harmonics,
 implemented in SCALE3 ABSPACK scaling algorithm.
;
_exptl_crystal_colour 'metallic whiteish colourless'
_exptl_crystal_colour_lustre metallic
_exptl_crystal_colour_modifier whiteish
_exptl_crystal_colour_primary colourless
_exptl_crystal_density_diffrn 1.534
_exptl_crystal_description block
_exptl_crystal_F_000 2061.886
_exptl_crystal_size_max 0.074
_exptl_crystal_size_mid 0.054
_exptl_crystal_size_min 0.016
_refine_diff_density_max 0.8744
_refine_diff_density_min -0.7494
_refine_diff_density_rms 0.1095
_refine_ls_d_res_high 0.7297
_refine_ls_d_res_low 7.2137
_refine_ls_goodness_of_fit_ref 1.0221
_refine_ls_hydrogen_treatment constr
_refine_ls_matrix_type full
_refine_ls_number_constraints 78
_refine_ls_number_parameters 561
_refine_ls_number_reflns 9968
_refine_ls_number_restraints 0
_refine_ls_restrained_S_all 1.0221
_refine_ls_R_factor_all 0.0540
_refine_ls_R_factor_gt 0.0345
_refine_ls_shift/su_max -0.0005
_refine_ls_shift/su_mean 0.0001
_refine_ls_structure_factor_coef Fsqd
_refine_ls_weighting_details 'w=1/[\s^2^(Fo^2^)+(0.0226P)^2^+2.3677P] where P=(Fo^2^+2Fc^2^)/3'
_refine_ls_weighting_scheme calc
_refine_ls_wR_factor_gt 0.0738
_refine_ls_wR_factor_ref 0.0800
_reflns_Friedel_coverage 0.0
_reflns_limit_h_max 9
_reflns_limit_h_min -9
_reflns_limit_k_max 36
_reflns_limit_k_min 0
_reflns_limit_l_max 31
_reflns_limit_l_min 0
_reflns_number_gt 7479
_reflns_number_total 9968
_reflns_threshold_expression I>=2u(I)
_cod_data_source_file d2nj03215e2.cif
_cod_data_source_block L
_cod_depositor_comments 'Adding full bibliography for 7062146--7062148.cif.'
_cod_original_cell_volume 4473.0(3)
_cod_database_code 7062148
_chemical_oxdiff_formula CHNI
_olex2_refinement_description
;
1. Fixed Uiso
 At 1.2 times of:
  All C(H) groups, All C(H,H) groups
 At 1.5 times of:
  All C(H,H,H) groups
2.a Secondary CH2 refined with riding coordinates:
 C30(H30a,H30b), C4(H4a,H4b)
2.b Aromatic/amide H refined with riding coordinates:
 C51(H51), C9(H9), C35(H35), C14(H14), C50(H50), C27(H27), C19(H19), C15(H15),
 C18(H18), C49(H49), C24(H24), C41(H41), C20(H20), C40(H40), C38(H38), C34(H34),
  C33(H33), C1(H1), C48(H48), C45(H45), C46(H46), C32(H32), C13(H13), C6(H6),
 C23(H23), C22(H22), C7(H7), C44(H44), C12(H12), C8(H8), C25(H25), C39(H39)
2.c Idealised Me refined as rotating group:
 C29(H29a,H29b,H29c), C3(H3a,H3b,H3c)
;
_olex2_submission_special_instructions 'No special instructions were received'
_oxdiff_exptl_absorpt_empirical_details
;
Empirical correction (ABSPACK) includes:
- Absorption correction using spherical harmonics
- Frame scaling
;
_oxdiff_exptl_absorpt_empirical_full_max 5.232
_oxdiff_exptl_absorpt_empirical_full_min 0.205

loop_
_space_group_symop_id
_space_group_symop_operation_xyz
1 x,y,z
2 -x,y+1/2,-z+1/2
3 -x,-y,-z
4 x,-y-1/2,z-1/2

loop_
_atom_site_label
_atom_site_type_symbol
_atom_site_fract_x
_atom_site_fract_y
_atom_site_fract_z
_atom_site_U_iso_or_equiv
_atom_site_adp_type
_atom_site_occupancy
_atom_site_refinement_flags_posn
I1 I 1.05982(3) 0.743375(8) 0.665238(8) 0.05087(7) Uani 1.000000 .
I2 I 1.41180(3) 0.782018(8) 0.415403(8) 0.04919(7) Uani 1.000000 .
N6 N 0.7454(3) 0.71176(8) 0.53562(10) 0.0399(5) Uani 1.000000 .
N7 N 0.8979(3) 0.71834(7) 0.50443(9) 0.0356(5) Uani 1.000000 .
N4 N 0.5929(3) 0.87406(8) 0.21562(10) 0.0447(6) Uani 1.000000 .
C36 C 1.0124(4) 0.94136(9) 0.45190(12) 0.0391(6) Uani 1.000000 .
N3 N 0.7839(3) 0.76797(8) 0.29941(9) 0.0339(5) Uani 1.000000 .
N1 N 0.5755(3) 0.72121(8) 0.26958(9) 0.0358(5) Uani 1.000000 .
C51 C 0.7412(4) 0.64632(10) 0.42343(11) 0.0442(7) Uani 1.000000 .
H51 H 0.6703(4) 0.67412(10) 0.43174(11) 0.0530(8) Uiso 1.000000 R
N8 N 0.9012(3) 0.87691(8) 0.50483(10) 0.0416(5) Uani 1.000000 .
N2 N 0.7265(3) 0.72198(8) 0.30282(9) 0.0383(5) Uani 1.000000 .
C11 C 0.3479(4) 0.92239(9) 0.18935(12) 0.0415(7) Uani 1.000000 .
C9 C 0.5025(6) 0.95169(11) 0.09212(13) 0.0589(9) Uani 1.000000 .
H9 H 0.4051(6) 0.97140(11) 0.07916(13) 0.0707(11) Uiso 1.000000 R
C35 C 1.0022(5) 0.97828(11) 0.40963(13) 0.0490(7) Uani 1.000000 .
H35 H 1.0988(5) 1.00072(11) 0.40522(13) 0.0588(9) Uiso 1.000000 R
C28 C 0.8061(4) 0.79185(9) 0.52530(10) 0.0325(6) Uani 1.000000 .
C14 C 0.1563(5) 0.90539(11) 0.29167(15) 0.0538(8) Uani 1.000000 .
H14 H 0.0913(5) 0.90092(11) 0.32626(15) 0.0645(9) Uiso 1.000000 R
C10 C 0.4873(4) 0.92529(10) 0.14471(12) 0.0452(7) Uani 1.000000 .
C37 C 1.1465(4) 0.92902(9) 0.49648(12) 0.0393(6) Uani 1.000000 .
C16 C 0.4203(4) 0.89150(9) 0.23333(12) 0.0401(6) Uani 1.000000 .
C52 C 0.9203(4) 0.64133(9) 0.44799(11) 0.0381(6) Uani 1.000000 .
C50 C 0.6722(5) 0.61055(11) 0.38765(13) 0.0516(8) Uani 1.000000 .
H50 H 0.5541(5) 0.61417(11) 0.37186(13) 0.0619(9) Uiso 1.000000 R
C5 C 0.6371(4) 0.89555(10) 0.16215(12) 0.0429(7) Uani 1.000000 .
C27 C 0.9406(4) 0.76641(9) 0.49715(11) 0.0351(6) Uani 1.000000 .
H27 H 1.0412(4) 0.77939(9) 0.47704(11) 0.0421(7) Uiso 1.000000 R
C19 C 0.1857(5) 0.63558(12) 0.29186(14) 0.0567(8) Uani 1.000000 .
H19 H 0.0654(5) 0.63681(12) 0.30625(14) 0.0681(10) Uiso 1.000000 R
C15 C 0.3260(4) 0.88269(10) 0.28481(13) 0.0477(7) Uani 1.000000 .
H15 H 0.3751(4) 0.86228(10) 0.31363(13) 0.0572(9) Uiso 1.000000 R
C31 C 0.8629(4) 0.90865(9) 0.45833(11) 0.0376(6) Uani 1.000000 .
C18 C 0.2949(4) 0.67857(11) 0.29035(13) 0.0482(7) Uani 1.000000 .
H18 H 0.2490(4) 0.70816(11) 0.30503(13) 0.0578(8) Uiso 1.000000 R
C49 C 0.7759(5) 0.56856(12) 0.37428(14) 0.0604(9) Uani 1.000000 .
H49 H 0.7264(5) 0.54453(12) 0.34976(14) 0.0725(11) Uiso 1.000000 R
C29 C 0.5264(4) 0.76438(11) 0.58319(13) 0.0476(7) Uani 1.000000 .
H29a H 0.4326(10) 0.7804(7) 0.5601(3) 0.0713(11) Uiso 1.000000 GR
H29b H 0.4812(16) 0.73297(13) 0.5964(7) 0.0713(11) Uiso 1.000000 GR
H29c H 0.5564(7) 0.7847(6) 0.6163(5) 0.0713(11) Uiso 1.000000 GR
C24 C 0.7850(5) 0.58630(13) 0.19655(14) 0.0605(9) Uani 1.000000 .
H24 H 0.8992(5) 0.58491(13) 0.17792(14) 0.0727(11) Uiso 1.000000 R
C41 C 1.1617(4) 0.87086(11) 0.57736(13) 0.0482(7) Uani 1.000000 .
H41 H 1.1110(4) 0.84510(11) 0.59891(13) 0.0578(9) Uiso 1.000000 R
C20 C 0.2566(5) 0.59241(12) 0.27228(14) 0.0553(8) Uani 1.000000 .
H20 H 0.1853(5) 0.56386(12) 0.27493(14) 0.0664(10) Uiso 1.000000 R
C47 C 1.0280(4) 0.59877(10) 0.43375(13) 0.0445(7) Uani 1.000000 .
C40 C 1.3297(5) 0.89157(12) 0.59198(14) 0.0570(9) Uani 1.000000 .
H40 H 1.3926(5) 0.87975(12) 0.62462(14) 0.0684(10) Uiso 1.000000 R
C38 C 1.3177(4) 0.94825(11) 0.51173(14) 0.0504(7) Uani 1.000000 .
H38 H 1.3705(4) 0.97350(11) 0.48982(14) 0.0604(9) Uiso 1.000000 R
C34 C 0.8486(5) 0.98112(12) 0.37473(13) 0.0579(9) Uani 1.000000 .
H34 H 0.8409(5) 1.00580(12) 0.34658(13) 0.0694(10) Uiso 1.000000 R
C33 C 0.7045(5) 0.94792(12) 0.38061(14) 0.0553(8) Uani 1.000000 .
H33 H 0.6024(5) 0.95048(12) 0.35590(14) 0.0664(10) Uiso 1.000000 R
C1 C 0.5382(4) 0.76584(9) 0.24563(11) 0.0351(6) Uani 1.000000 .
H1 H 0.4395(4) 0.77390(9) 0.22118(11) 0.0421(7) Uiso 1.000000 R
C48 C 0.9473(5) 0.56267(11) 0.39672(14) 0.0572(9) Uani 1.000000 .
H48 H 1.0142(5) 0.53432(11) 0.38772(14) 0.0686(10) Uiso 1.000000 R
C45 C 1.2830(5) 0.62915(12) 0.49205(16) 0.0610(9) Uani 1.000000 .
H45 H 1.4035(5) 0.62571(12) 0.50604(16) 0.0732(11) Uiso 1.000000 R
C46 C 1.2085(5) 0.59415(12) 0.45624(16) 0.0592(9) Uani 1.000000 .
H46 H 1.2788(5) 0.56657(12) 0.44647(16) 0.0710(10) Uiso 1.000000 R
C42 C 1.0718(4) 0.89021(9) 0.52900(12) 0.0391(6) Uani 1.000000 .
C21 C 0.4355(4) 0.58951(10) 0.24795(12) 0.0452(7) Uani 1.000000 .
C32 C 0.7081(4) 0.91088(11) 0.42238(13) 0.0491(7) Uani 1.000000 .
H32 H 0.6110(4) 0.88851(11) 0.42612(13) 0.0589(9) Uiso 1.000000 R
C26 C 0.5447(4) 0.63310(9) 0.24394(11) 0.0370(6) Uani 1.000000 .
C13 C 0.0809(5) 0.93460(11) 0.24831(16) 0.0565(8) Uani 1.000000 .
H13 H -0.0352(5) 0.94876(11) 0.25381(16) 0.0678(10) Uiso 1.000000 R
C6 C 0.7967(5) 0.89118(11) 0.12914(14) 0.0541(8) Uani 1.000000 .
H6 H 0.8935(5) 0.87068(11) 0.14075(14) 0.0649(9) Uiso 1.000000 R
C23 C 0.6806(6) 0.54325(13) 0.20301(15) 0.0665(10) Uani 1.000000 .
H23 H 0.7282(6) 0.51328(13) 0.19002(15) 0.0798(12) Uiso 1.000000 R
C22 C 0.5118(6) 0.54465(12) 0.22787(14) 0.0600(9) Uani 1.000000 .
H22 H 0.4444(6) 0.51556(12) 0.23187(14) 0.0720(11) Uiso 1.000000 R
C3 C 0.9467(4) 0.78276(11) 0.33240(13) 0.0488(8) Uani 1.000000 .
H3a H 0.9931(18) 0.7550(2) 0.3541(7) 0.0732(11) Uiso 1.000000 GR
H3b H 1.0406(11) 0.7942(7) 0.30606(14) 0.0732(11) Uiso 1.000000 GR
H3c H 0.9143(8) 0.8088(5) 0.3589(7) 0.0732(11) Uiso 1.000000 GR
C7 C 0.8066(6) 0.91823(13) 0.07872(14) 0.0654(10) Uani 1.000000 .
H7 H 0.9135(6) 0.91651(13) 0.05625(14) 0.0785(12) Uiso 1.000000 R
C2 C 0.6752(4) 0.79649(9) 0.26480(10) 0.0324(5) Uani 1.000000 .
C43 C 1.0032(4) 0.67563(10) 0.48612(12) 0.0392(6) Uani 1.000000 .
C17 C 0.4664(4) 0.67659(9) 0.26751(11) 0.0375(6) Uani 1.000000 .
C44 C 1.1763(4) 0.67051(11) 0.50768(14) 0.0525(8) Uani 1.000000 .
H44 H 1.2249(4) 0.69424(11) 0.53279(14) 0.0630(9) Uiso 1.000000 R
C30 C 0.7668(4) 0.84562(9) 0.53328(13) 0.0436(7) Uani 1.000000 .
H30a H 0.6446(4) 0.85292(9) 0.51776(13) 0.0523(8) Uiso 1.000000 R
H30b H 0.7658(4) 0.85312(9) 0.57469(13) 0.0523(8) Uiso 1.000000 R
C4 C 0.7217(4) 0.84918(10) 0.25408(13) 0.0439(7) Uani 1.000000 .
H4a H 0.8448(4) 0.85102(10) 0.23731(13) 0.0526(8) Uiso 1.000000 R
H4b H 0.7248(4) 0.86645(10) 0.29117(13) 0.0526(8) Uiso 1.000000 R
C12 C 0.1745(4) 0.94311(11) 0.19715(15) 0.0531(8) Uani 1.000000 .
H12 H 0.1218(4) 0.96259(11) 0.16807(15) 0.0637(10) Uiso 1.000000 R
C8 C 0.6617(6) 0.94813(13) 0.06020(15) 0.0704(11) Uani 1.000000 .
H8 H 0.6730(6) 0.96594(13) 0.02568(15) 0.0844(13) Uiso 1.000000 R
C25 C 0.7211(4) 0.63062(11) 0.21731(12) 0.0478(7) Uani 1.000000 .
H25 H 0.7934(4) 0.65891(11) 0.21392(12) 0.0574(9) Uiso 1.000000 R
C39 C 1.4087(5) 0.92956(12) 0.55963(15) 0.0577(8) Uani 1.000000 .
H39 H 1.5234(5) 0.94235(12) 0.57047(15) 0.0693(10) Uiso 1.000000 R
N5 N 0.6919(3) 0.75700(8) 0.54788(9) 0.0341(5) Uani 1.000000 .

loop_
_atom_site_aniso_label
_atom_site_aniso_U_11
_atom_site_aniso_U_22
_atom_site_aniso_U_33
_atom_site_aniso_U_12
_atom_site_aniso_U_13
_atom_site_aniso_U_23
I1 0.04421(12) 0.06758(14) 0.04081(11) -0.01018(9) -0.00141(9) 0.00539(9)
I2 0.04285(12) 0.06438(14) 0.04034(11) -0.00706(9) -0.00143(8) 0.00198(8)
N6 0.0431(14) 0.0359(12) 0.0408(12) -0.0041(10) 0.0039(11) 0.0006(10)
N7 0.0369(13) 0.0335(12) 0.0363(12) -0.0006(9) 0.0031(10) -0.0010(9)
N4 0.0490(15) 0.0368(12) 0.0482(14) 0.0046(11) 0.0009(11) 0.0086(10)
C36 0.0446(16) 0.0320(14) 0.0407(15) -0.0000(12) 0.0082(13) -0.0062(11)
N3 0.0342(12) 0.0357(12) 0.0316(11) 0.0015(10) -0.0012(9) -0.0008(9)
N1 0.0359(13) 0.0346(12) 0.0370(12) 0.0028(9) -0.0040(10) 0.0020(9)
C51 0.0541(19) 0.0429(16) 0.0356(14) 0.0025(13) -0.0009(13) 0.0016(12)
N8 0.0424(14) 0.0314(11) 0.0510(14) -0.0033(10) 0.0007(11) 0.0059(10)
N2 0.0400(13) 0.0380(12) 0.0369(12) 0.0017(10) -0.0045(10) 0.0042(9)
C11 0.0490(18) 0.0286(13) 0.0469(16) -0.0022(12) -0.0065(14) 0.0014(11)
C9 0.087(3) 0.0455(18) 0.0446(17) 0.0020(17) -0.0093(18) 0.0045(14)
C35 0.058(2) 0.0421(16) 0.0471(17) -0.0005(14) 0.0144(15) 0.0040(13)
C28 0.0328(14) 0.0346(13) 0.0301(12) -0.0051(11) -0.0015(11) 0.0030(10)
C14 0.053(2) 0.0444(17) 0.064(2) -0.0111(15) 0.0129(16) -0.0054(15)
C10 0.062(2) 0.0306(14) 0.0426(15) -0.0022(13) -0.0066(14) 0.0014(12)
C37 0.0423(16) 0.0327(14) 0.0431(15) -0.0012(12) 0.0064(13) -0.0061(11)
C16 0.0451(17) 0.0290(13) 0.0461(16) -0.0024(12) -0.0032(13) -0.0017(11)
C52 0.0472(17) 0.0324(14) 0.0347(14) -0.0017(12) 0.0070(12) 0.0038(11)
C50 0.063(2) 0.0500(18) 0.0419(16) -0.0041(15) -0.0063(15) -0.0007(13)
C5 0.0576(19) 0.0318(14) 0.0394(15) -0.0031(13) 0.0001(14) -0.0001(11)
C27 0.0363(15) 0.0335(14) 0.0355(14) -0.0048(11) 0.0036(12) 0.0040(11)
C19 0.0415(18) 0.066(2) 0.063(2) -0.0084(16) 0.0019(15) 0.0066(16)
C15 0.0541(19) 0.0393(15) 0.0497(17) -0.0050(14) -0.0030(14) 0.0054(13)
C31 0.0427(16) 0.0310(13) 0.0390(14) 0.0013(12) 0.0041(12) -0.0039(11)
C18 0.0435(17) 0.0455(16) 0.0554(18) 0.0025(14) 0.0017(14) 0.0015(14)
C49 0.086(3) 0.0468(18) 0.0481(18) -0.0101(18) -0.0016(18) -0.0058(14)
C29 0.0419(17) 0.0522(17) 0.0487(17) -0.0050(14) 0.0155(14) -0.0018(14)
C24 0.064(2) 0.067(2) 0.0510(18) 0.0160(18) -0.0006(16) -0.0111(16)
C41 0.0551(19) 0.0423(16) 0.0471(17) 0.0081(14) 0.0033(14) 0.0006(13)
C20 0.060(2) 0.0510(19) 0.0546(18) -0.0171(16) -0.0074(16) 0.0075(15)
C47 0.0543(19) 0.0329(14) 0.0463(16) 0.0027(13) 0.0124(14) 0.0030(12)
C40 0.059(2) 0.060(2) 0.0516(18) 0.0196(17) -0.0114(16) -0.0126(16)
C38 0.0453(18) 0.0426(16) 0.063(2) -0.0075(14) 0.0066(15) -0.0052(14)
C34 0.079(2) 0.0499(18) 0.0451(18) 0.0103(18) 0.0057(17) 0.0071(14)
C33 0.063(2) 0.0540(19) 0.0484(18) 0.0120(16) -0.0091(16) -0.0043(14)
C1 0.0349(15) 0.0375(14) 0.0330(13) 0.0059(11) -0.0015(11) 0.0005(11)
C48 0.082(3) 0.0362(16) 0.0540(18) 0.0022(16) 0.0144(18) -0.0062(14)
C45 0.0395(18) 0.057(2) 0.086(2) 0.0059(15) -0.0015(17) 0.0040(18)
C46 0.055(2) 0.0453(18) 0.077(2) 0.0114(15) 0.0148(18) 0.0058(16)
C42 0.0406(16) 0.0337(14) 0.0431(15) 0.0025(12) 0.0045(12) -0.0039(11)
C21 0.058(2) 0.0399(16) 0.0380(15) -0.0038(14) -0.0123(14) 0.0009(12)
C32 0.0472(18) 0.0434(16) 0.0567(18) -0.0034(14) 0.0005(15) -0.0067(14)
C26 0.0425(16) 0.0392(15) 0.0293(13) 0.0020(12) -0.0055(12) 0.0003(11)
C13 0.0434(18) 0.0398(17) 0.086(2) 0.0013(14) 0.0041(17) -0.0036(16)
C6 0.062(2) 0.0451(17) 0.0550(19) 0.0005(15) 0.0080(16) -0.0075(14)
C23 0.093(3) 0.050(2) 0.056(2) 0.020(2) -0.013(2) -0.0104(15)
C22 0.086(3) 0.0414(17) 0.0529(19) -0.0035(17) -0.0158(19) -0.0055(14)
C3 0.0430(17) 0.0562(18) 0.0470(17) -0.0026(14) -0.0155(14) -0.0032(13)
C7 0.087(3) 0.060(2) 0.0493(19) -0.011(2) 0.0217(18) -0.0149(16)
C2 0.0329(14) 0.0345(13) 0.0298(12) 0.0055(11) 0.0015(11) -0.0012(10)
C43 0.0383(16) 0.0351(14) 0.0441(15) 0.0040(12) 0.0049(12) 0.0029(11)
C17 0.0390(16) 0.0361(14) 0.0376(14) 0.0005(12) -0.0019(12) 0.0036(11)
C44 0.0440(18) 0.0448(17) 0.069(2) -0.0009(14) -0.0039(15) -0.0040(15)
C30 0.0452(17) 0.0333(14) 0.0524(17) -0.0019(12) 0.0105(13) 0.0004(12)
C4 0.0418(16) 0.0385(15) 0.0513(17) -0.0002(12) -0.0057(13) 0.0021(12)
C12 0.054(2) 0.0382(16) 0.067(2) 0.0021(14) -0.0128(17) 0.0062(14)
C8 0.113(3) 0.056(2) 0.0411(18) -0.010(2) 0.004(2) 0.0017(15)
C25 0.0504(19) 0.0488(17) 0.0443(16) 0.0040(14) -0.0047(14) -0.0043(13)
C39 0.0446(19) 0.0555(19) 0.073(2) 0.0003(15) -0.0046(17) -0.0172(17)
N5 0.0335(12) 0.0360(12) 0.0328(11) -0.0029(9) 0.0018(9) 0.0015(9)

loop_
_atom_type_symbol
_atom_type_scat_dispersion_real
_atom_type_scat_dispersion_imag
_atom_type_scat_Cromer_Mann_a1
_atom_type_scat_Cromer_Mann_a2
_atom_type_scat_Cromer_Mann_a3
_atom_type_scat_Cromer_Mann_a4
_atom_type_scat_Cromer_Mann_b1
_atom_type_scat_Cromer_Mann_b2
_atom_type_scat_Cromer_Mann_b3
_atom_type_scat_Cromer_Mann_b4
_atom_type_scat_Cromer_Mann_c
_atom_type_scat_source
_atom_type_scat_dispersion_source
C 0.00347 0.00161 2.31000 1.02000 1.58860 0.86500 20.84390 10.20750 0.56870 51.65120 0.21560 'International Tables Volume C Table 6.1.1.4 (pp. 500-502)' 'Henke, Gullikson and Davis, At. Data and Nucl. Data Tables, 1993, 54, 2'
H 0.00000 0.00000 0.49300 0.32291 0.14019 0.04081 10.51090 26.12570 3.14236 57.79970 0.00304 'International Tables Volume C Table 6.1.1.4 (pp. 500-502)' 'Henke, Gullikson and Davis, At. Data and Nucl. Data Tables, 1993, 54, 2'
I -0.41187 1.83264 20.14720 18.99490 7.51380 2.27350 4.34700 0.38140 27.76600 66.87760 4.07120 'International Tables Volume C Table 6.1.1.4 (pp. 500-502)' 'Henke, Gullikson and Davis, At. Data and Nucl. Data Tables, 1993, 54, 2'
N 0.00653 0.00323 12.21260 3.13220 2.01250 1.16630 0.00570 9.89330 28.99750 0.58260 -11.52900 'International Tables Volume C Table 6.1.1.4 (pp. 500-502)' 'Henke, Gullikson and Davis, At. Data and Nucl. Data Tables, 1993, 54, 2'

loop_
_geom_angle_atom_site_label_1
_geom_angle_atom_site_label_2
_geom_angle_atom_site_label_3
_geom_angle
_geom_angle_site_symmetry_1
_geom_angle_site_symmetry_3
_geom_angle_publ_flag
N5 N6 N7 103.57(19) . . ?
C27 N7 N6 112.7(2) . . ?
C43 N7 N6 119.1(2) . . ?
C43 N7 C27 128.0(2) . . ?
C5 N4 C16 108.8(2) . . ?
C4 N4 C16 123.6(2) . . ?
C4 N4 C5 125.6(3) . . ?
C37 C36 C35 133.7(3) . . ?
C31 C36 C35 119.1(3) . . ?
C31 C36 C37 107.1(2) . . ?
C3 N3 N2 119.0(2) . . ?
C2 N3 N2 113.1(2) . . ?
C2 N3 C3 127.9(2) . . ?
C1 N1 N2 112.4(2) . . ?
C17 N1 N2 118.60(19) . . ?
C17 N1 C1 128.8(2) . . ?
C52 C51 H51 119.90(15) . . ?
C50 C51 H51 119.90(19) . . ?
C50 C51 C52 120.2(3) . . ?
C42 N8 C31 108.5(2) . . ?
C30 N8 C31 125.0(2) . . ?
C30 N8 C42 124.4(2) . . ?
N1 N2 N3 103.82(19) . . ?
C16 C11 C10 106.4(2) . . ?
C12 C11 C10 134.8(3) . . ?
C12 C11 C16 118.8(3) . . ?
C10 C9 H9 120.3(2) . . ?
C8 C9 H9 120.3(2) . . ?
C8 C9 C10 119.4(3) . . ?
H35 C35 C36 120.41(18) . . ?
C34 C35 C36 119.2(3) . . ?
C34 C35 H35 120.41(19) . . ?
C30 C28 C27 133.6(2) . . ?
N5 C28 C27 105.4(2) . . ?
N5 C28 C30 121.0(2) . . ?
C15 C14 H14 119.29(19) . . ?
C13 C14 H14 119.3(2) . . ?
C13 C14 C15 121.4(3) . . ?
C9 C10 C11 133.9(3) . . ?
C5 C10 C11 107.8(2) . . ?
C5 C10 C9 118.3(3) . . ?
C38 C37 C36 133.4(3) . . ?
C42 C37 C36 107.0(2) . . ?
C42 C37 C38 119.6(3) . . ?
C11 C16 N4 108.8(2) . . ?
C15 C16 N4 129.2(3) . . ?
C15 C16 C11 122.0(3) . . ?
C47 C52 C51 118.9(2) . . ?
C43 C52 C51 124.8(2) . . ?
C43 C52 C47 116.3(3) . . ?
H50 C50 C51 119.45(19) . . ?
C49 C50 C51 121.1(3) . . ?
C49 C50 H50 119.45(19) . . ?
C10 C5 N4 108.1(3) . . ?
C6 C5 N4 129.6(3) . . ?
C6 C5 C10 122.3(3) . . ?
C28 C27 N7 105.5(2) . . ?
H27 C27 N7 127.24(15) . . ?
H27 C27 C28 127.24(15) . . ?
C18 C19 H19 120.17(19) . . ?
C20 C19 H19 120.2(2) . . ?
C20 C19 C18 119.7(3) . . ?
C16 C15 C14 117.4(3) . . ?
H15 C15 C14 121.32(19) . . ?
H15 C15 C16 121.32(17) . . ?
N8 C31 C36 108.5(2) . . ?
C32 C31 C36 121.9(3) . . ?
C32 C31 N8 129.6(3) . . ?
H18 C18 C19 120.25(19) . . ?
C17 C18 C19 119.5(3) . . ?
C17 C18 H18 120.25(17) . . ?
H49 C49 C50 119.85(19) . . ?
C48 C49 C50 120.3(3) . . ?
C48 C49 H49 119.85(19) . . ?
H29b C29 H29a 109.5 . . ?
H29c C29 H29a 109.5 . . ?
H29c C29 H29b 109.5 . . ?
N5 C29 H29a 109.5 . . ?
N5 C29 H29b 109.5 . . ?
N5 C29 H29c 109.5 . . ?
C23 C24 H24 119.6(2) . . ?
C25 C24 H24 119.6(2) . . ?
C25 C24 C23 120.8(3) . . ?
C40 C41 H41 121.61(19) . . ?
C42 C41 H41 121.61(18) . . ?
C42 C41 C40 116.8(3) . . ?
H20 C20 C19 119.1(2) . . ?
C21 C20 C19 121.8(3) . . ?
C21 C20 H20 119.12(17) . . ?
C48 C47 C52 118.0(3) . . ?
C46 C47 C52 119.5(3) . . ?
C46 C47 C48 122.4(3) . . ?
H40 C40 C41 118.88(19) . . ?
C39 C40 C41 122.2(3) . . ?
C39 C40 H40 118.88(19) . . ?
H38 C38 C37 120.44(18) . . ?
C39 C38 C37 119.1(3) . . ?
C39 C38 H38 120.44(19) . . ?
H34 C34 C35 119.48(19) . . ?
C33 C34 C35 121.0(3) . . ?
C33 C34 H34 119.48(18) . . ?
H33 C33 C34 119.15(18) . . ?
C32 C33 C34 121.7(3) . . ?
C32 C33 H33 119.15(19) . . ?
H1 C1 N1 127.18(14) . . ?
C2 C1 N1 105.6(2) . . ?
C2 C1 H1 127.18(15) . . ?
C47 C48 C49 121.4(3) . . ?
H48 C48 C49 119.29(19) . . ?
H48 C48 C47 119.29(19) . . ?
C46 C45 H45 120.26(19) . . ?
C44 C45 H45 120.26(19) . . ?
C44 C45 C46 119.5(3) . . ?
C45 C46 C47 121.5(3) . . ?
H46 C46 C47 119.26(18) . . ?
H46 C46 C45 119.26(19) . . ?
C37 C42 N8 108.9(2) . . ?
C41 C42 N8 129.1(3) . . ?
C41 C42 C37 122.0(3) . . ?
C26 C21 C20 119.2(3) . . ?
C22 C21 C20 122.4(3) . . ?
C22 C21 C26 118.4(3) . . ?
C33 C32 C31 117.0(3) . . ?
H32 C32 C31 121.48(17) . . ?
H32 C32 C33 121.48(19) . . ?
C17 C26 C21 116.4(3) . . ?
C25 C26 C21 119.2(3) . . ?
C25 C26 C17 124.4(3) . . ?
H13 C13 C14 119.4(2) . . ?
C12 C13 C14 121.1(3) . . ?
C12 C13 H13 119.45(19) . . ?
H6 C6 C5 121.28(18) . . ?
C7 C6 C5 117.4(3) . . ?
C7 C6 H6 121.3(2) . . ?
H23 C23 C24 119.7(2) . . ?
C22 C23 C24 120.7(3) . . ?
C22 C23 H23 119.7(2) . . ?
C23 C22 C21 121.1(3) . . ?
H22 C22 C21 119.5(2) . . ?
H22 C22 C23 119.5(2) . . ?
H3a C3 N3 109.5 . . ?
H3b C3 N3 109.5 . . ?
H3b C3 H3a 109.5 . . ?
H3c C3 N3 109.5 . . ?
H3c C3 H3a 109.5 . . ?
H3c C3 H3b 109.5 . . ?
H7 C7 C6 119.0(2) . . ?
C8 C7 C6 121.9(4) . . ?
C8 C7 H7 119.0(2) . . ?
C1 C2 N3 105.0(2) . . ?
C4 C2 N3 120.9(2) . . ?
C4 C2 C1 134.0(2) . . ?
C52 C43 N7 119.0(2) . . ?
C44 C43 N7 117.5(2) . . ?
C44 C43 C52 123.4(3) . . ?
C18 C17 N1 117.1(2) . . ?
C26 C17 N1 119.4(2) . . ?
C26 C17 C18 123.4(3) . . ?
C43 C44 C45 119.7(3) . . ?
H44 C44 C45 120.14(19) . . ?
H44 C44 C43 120.14(17) . . ?
C28 C30 N8 112.8(2) . . ?
H30a C30 N8 109.02(15) . . ?
H30a C30 C28 109.02(15) . . ?
H30b C30 N8 109.02(15) . . ?
H30b C30 C28 109.02(15) . . ?
H30b C30 H30a 107.8 . . ?
C2 C4 N4 113.8(2) . . ?
H4a C4 N4 108.80(16) . . ?
H4a C4 C2 108.80(15) . . ?
H4b C4 N4 108.80(15) . . ?
H4b C4 C2 108.80(15) . . ?
H4b C4 H4a 107.7 . . ?
C13 C12 C11 119.3(3) . . ?
H12 C12 C11 120.35(18) . . ?
H12 C12 C13 120.35(19) . . ?
C7 C8 C9 120.7(3) . . ?
H8 C8 C9 119.6(2) . . ?
H8 C8 C7 119.6(2) . . ?
C26 C25 C24 119.7(3) . . ?
H25 C25 C24 120.2(2) . . ?
H25 C25 C26 120.16(16) . . ?
C38 C39 C40 120.2(3) . . ?
H39 C39 C40 119.91(19) . . ?
H39 C39 C38 119.91(19) . . ?
C28 N5 N6 112.8(2) . . ?
C29 N5 N6 119.2(2) . . ?
C29 N5 C28 128.0(2) . . ?

loop_
_geom_bond_atom_site_label_1
_geom_bond_atom_site_label_2
_geom_bond_distance
_geom_bond_site_symmetry_2
_geom_bond_publ_flag
N6 N7 1.326(3) . ?
N6 N5 1.315(3) . ?
N7 C27 1.348(3) . ?
N7 C43 1.446(3) . ?
N4 C16 1.393(4) . ?
N4 C5 1.394(4) . ?
N4 C4 1.445(3) . ?
C36 C35 1.393(4) . ?
C36 C37 1.444(4) . ?
C36 C31 1.403(4) . ?
N3 N2 1.314(3) . ?
N3 C3 1.451(3) . ?
N3 C2 1.355(3) . ?
N1 N2 1.327(3) . ?
N1 C1 1.354(3) . ?
N1 C17 1.442(3) . ?
C51 H51 0.9300 . ?
C51 C52 1.414(4) . ?
C51 C50 1.362(4) . ?
N8 C31 1.395(3) . ?
N8 C42 1.395(3) . ?
N8 C30 1.444(3) . ?
C11 C10 1.439(4) . ?
C11 C16 1.408(4) . ?
C11 C12 1.383(4) . ?
C9 H9 0.9300 . ?
C9 C10 1.405(4) . ?
C9 C8 1.367(5) . ?
C35 H35 0.9300 . ?
C35 C34 1.367(4) . ?
C28 C27 1.355(4) . ?
C28 C30 1.494(4) . ?
C28 N5 1.356(3) . ?
C14 H14 0.9300 . ?
C14 C15 1.379(4) . ?
C14 C13 1.380(5) . ?
C10 C5 1.404(4) . ?
C37 C38 1.384(4) . ?
C37 C42 1.397(4) . ?
C16 C15 1.384(4) . ?
C52 C47 1.428(4) . ?
C52 C43 1.407(4) . ?
C50 H50 0.9300 . ?
C50 C49 1.395(5) . ?
C5 C6 1.385(4) . ?
C27 H27 0.9300 . ?
C19 H19 0.9300 . ?
C19 C18 1.405(4) . ?
C19 C20 1.353(5) . ?
C15 H15 0.9300 . ?
C31 C32 1.387(4) . ?
C18 H18 0.9300 . ?
C18 C17 1.346(4) . ?
C49 H49 0.9300 . ?
C49 C48 1.347(5) . ?
C29 H29a 0.9600 . ?
C29 H29b 0.9600 . ?
C29 H29c 0.9600 . ?
C29 N5 1.458(4) . ?
C24 H24 0.9300 . ?
C24 C23 1.395(5) . ?
C24 C25 1.371(4) . ?
C41 H41 0.9300 . ?
C41 C40 1.376(4) . ?
C41 C42 1.385(4) . ?
C20 H20 0.9300 . ?
C20 C21 1.410(5) . ?
C47 C48 1.418(4) . ?
C47 C46 1.404(4) . ?
C40 H40 0.9300 . ?
C40 C39 1.391(5) . ?
C38 H38 0.9300 . ?
C38 C39 1.373(4) . ?
C34 H34 0.9300 . ?
C34 C33 1.381(5) . ?
C33 H33 0.9300 . ?
C33 C32 1.386(4) . ?
C1 H1 0.9300 . ?
C1 C2 1.362(4) . ?
C48 H48 0.9300 . ?
C45 H45 0.9300 . ?
C45 C46 1.363(5) . ?
C45 C44 1.405(4) . ?
C46 H46 0.9300 . ?
C21 C26 1.422(4) . ?
C21 C22 1.411(4) . ?
C32 H32 0.9300 . ?
C26 C17 1.414(4) . ?
C26 C25 1.415(4) . ?
C13 H13 0.9300 . ?
C13 C12 1.374(5) . ?
C6 H6 0.9300 . ?
C6 C7 1.370(5) . ?
C23 H23 0.9300 . ?
C23 C22 1.347(5) . ?
C22 H22 0.9300 . ?
C3 H3a 0.9600 . ?
C3 H3b 0.9600 . ?
C3 H3c 0.9600 . ?
C7 H7 0.9300 . ?
C7 C8 1.387(5) . ?
C2 C4 1.486(4) . ?
C43 C44 1.349(4) . ?
C44 H44 0.9300 . ?
C30 H30a 0.9700 . ?
C30 H30b 0.9700 . ?
C4 H4a 0.9700 . ?
C4 H4b 0.9700 . ?
C12 H12 0.9300 . ?
C8 H8 0.9300 . ?
C25 H25 0.9300 . ?
C39 H39 0.9300 . ?

loop_
_geom_torsion_atom_site_label_1
_geom_torsion_atom_site_label_2
_geom_torsion_atom_site_label_3
_geom_torsion_atom_site_label_4
_geom_torsion
_geom_torsion_site_symmetry_1
_geom_torsion_site_symmetry_2
_geom_torsion_site_symmetry_3
_geom_torsion_site_symmetry_4
_geom_torsion_publ_flag
N6 N7 C27 C28 -0.3(2) . . . . ?
N6 N7 C43 C52 63.4(2) . . . . ?
N6 N7 C43 C44 -115.5(3) . . . . ?
N6 N5 C28 C27 -0.2(2) . . . . ?
N6 N5 C28 C30 178.6(2) . . . . ?
N7 C27 C28 C30 -178.4(2) . . . . ?
N7 C27 C28 N5 0.3(2) . . . . ?
N7 C43 C52 C51 3.0(3) . . . . ?
N7 C43 C52 C47 -177.1(2) . . . . ?
N7 C43 C44 C45 178.8(3) . . . . ?
N4 C16 C11 C10 -2.7(2) . . . . ?
N4 C16 C11 C12 178.6(2) . . . . ?
N4 C16 C15 C14 179.1(3) . . . . ?
N4 C5 C10 C11 0.8(2) . . . . ?
N4 C5 C10 C9 178.7(2) . . . . ?
N4 C5 C6 C7 -177.4(3) . . . . ?
N4 C4 C2 N3 179.2(2) . . . . ?
N4 C4 C2 C1 1.1(4) . . . . ?
C36 C35 C34 C33 -0.3(3) . . . . ?
C36 C37 C38 C39 176.3(3) . . . . ?
C36 C37 C42 N8 2.4(2) . . . . ?
C36 C37 C42 C41 -176.8(2) . . . . ?
C36 C31 N8 C42 1.7(2) . . . . ?
C36 C31 N8 C30 165.6(2) . . . . ?
C36 C31 C32 C33 -1.9(3) . . . . ?
N3 N2 N1 C1 -0.0(2) . . . . ?
N3 N2 N1 C17 -174.65(19) . . . . ?
N3 C2 C1 N1 -0.6(2) . . . . ?
N1 C1 C2 C4 177.8(2) . . . . ?
N1 C17 C18 C19 -177.2(2) . . . . ?
N1 C17 C26 C21 174.6(2) . . . . ?
N1 C17 C26 C25 -5.3(3) . . . . ?
C51 C52 C47 C48 -1.8(3) . . . . ?
C51 C52 C47 C46 177.8(3) . . . . ?
C51 C52 C43 C44 -178.2(3) . . . . ?
C51 C50 C49 C48 -0.0(4) . . . . ?
N8 C31 C32 C33 177.6(3) . . . . ?
N8 C42 C37 C38 -179.1(2) . . . . ?
N8 C42 C41 C40 -179.3(3) . . . . ?
N8 C30 C28 C27 0.1(3) . . . . ?
N8 C30 C28 N5 -178.5(2) . . . . ?
C11 C10 C9 C8 176.5(4) . . . . ?
C11 C10 C5 C6 -178.5(2) . . . . ?
C11 C16 C15 C14 0.1(3) . . . . ?
C11 C12 C13 C14 -0.6(3) . . . . ?
C9 C10 C5 C6 -0.6(3) . . . . ?
C9 C8 C7 C6 0.1(4) . . . . ?
C35 C34 C33 C32 0.9(4) . . . . ?
C10 C5 C6 C7 1.7(3) . . . . ?
C37 C38 C39 C40 0.5(3) . . . . ?
C37 C42 C41 C40 -0.2(3) . . . . ?
C52 C47 C48 C49 1.6(3) . . . . ?
C52 C47 C46 C45 0.8(3) . . . . ?
C52 C43 C44 C45 0.0(3) . . . . ?
C50 C49 C48 C47 -0.7(4) . . . . ?
C5 C6 C7 C8 -1.4(3) . . . . ?
C19 C18 C17 C26 0.6(3) . . . . ?
C19 C20 C21 C26 0.1(4) . . . . ?
C19 C20 C21 C22 179.4(3) . . . . ?
C31 C32 C33 C34 0.2(3) . . . . ?
C18 C17 C26 C21 -3.1(3) . . . . ?
C18 C17 C26 C25 177.0(3) . . . . ?
C49 C48 C47 C46 -178.0(3) . . . . ?
C24 C23 C22 C21 0.1(4) . . . . ?
C24 C25 C26 C21 -0.8(3) . . . . ?
C24 C25 C26 C17 179.1(3) . . . . ?
C41 C40 C39 C38 1.0(4) . . . . ?
C20 C21 C26 C17 2.7(3) . . . . ?
C20 C21 C26 C25 -177.4(2) . . . . ?
C20 C21 C22 C23 177.7(3) . . . . ?
C47 C46 C45 C44 1.0(4) . . . . ?
